data_7035262
loop_
_publ_author_name
'Bertrand, B.'
'Spreckelmeyer, S.'
'Bodio, E.'
'Cocco, F.'
'Picquet, M.'
'Richard, P.'
'Le Gendre, P.'
'Orvig, C.'
'Cinellu, M. A.'
'Casini, A.'

_publ_section_title
;
 Exploring the potential of gold(iii) cyclometallated compounds as
 cytotoxic agents: variations on the C^N theme.
;
_journal_issue 26
_journal_name_full 'Dalton transactions (Cambridge, England : 2003)'
_journal_page_first 11911
_journal_page_last 11918
_journal_paper_doi 10.1039/c5dt01023c
_journal_volume 44
_journal_year 2015
_chemical_formula_moiety 'C18 H22 Au Cl N4 P, F6 P, 0.5(C3 H6 O)'
_chemical_formula_sum 'C19.5 H25 Au Cl F6 N4 O0.5 P2'
_chemical_formula_weight 731.79
_space_group_crystal_system monoclinic
_space_group_IT_number 14
_space_group_name_Hall '-P 2yn'
_space_group_name_H-M_alt 'P 1 21/n 1'
_symmetry_space_group_name_Hall '-P 2yn'
_symmetry_space_group_name_H-M 'P 1 21/n 1'
_atom_sites_solution_hydrogens geom
_atom_sites_solution_primary direct
_audit_update_record
;
2015-03-02 deposited with the CCDC.
2015-05-26 downloaded from the CCDC.
;
_cell_angle_alpha 90
_cell_angle_beta 101.168(3)
_cell_angle_gamma 90
_cell_formula_units_Z 8
_cell_length_a 13.3224(9)
_cell_length_b 17.2070(13)
_cell_length_c 20.8871(17)
_cell_measurement_reflns_used 9863
_cell_measurement_temperature 115
_cell_measurement_theta_max 27.50
_cell_measurement_theta_min 2.57
_cell_volume 4697.5(6)
_computing_cell_refinement 'SAINT v8.34A (Bruker, 2013)'
_computing_data_reduction 'SAINT v8.34A (Bruker, 2013)'
_computing_molecular_graphics 'Olex2 (Dolomanov et al., 2009)'
_computing_publication_material 'Olex2 (Dolomanov et al., 2009)'
_computing_structure_refinement 'XL (Sheldrick, 2008)'
_computing_structure_solution 'XS (Sheldrick, 2008)'
_diffrn_ambient_temperature 115
_diffrn_detector 'CCD Plate'
_diffrn_detector_area_resol_mean 9
_diffrn_detector_type APEX2
_diffrn_measured_fraction_theta_full 0.998
_diffrn_measured_fraction_theta_max 0.996
_diffrn_measurement_device '\k-geometry diffractometer'
_diffrn_measurement_device_type 'Bruker APEX-II CCD'
_diffrn_measurement_method '\f and \w scans'
_diffrn_radiation_collimation '0.6 mm'
_diffrn_radiation_monochromator graphite
_diffrn_radiation_probe x-ray
_diffrn_radiation_type MoK\a
_diffrn_radiation_wavelength 0.71073
_diffrn_reflns_av_R_equivalents 0.0327
_diffrn_reflns_av_unetI/netI 0.0162
_diffrn_reflns_laue_measured_fraction_full 0.998
_diffrn_reflns_laue_measured_fraction_max 0.996
_diffrn_reflns_limit_h_max 14
_diffrn_reflns_limit_h_min -17
_diffrn_reflns_limit_k_max 22
_diffrn_reflns_limit_k_min -22
_diffrn_reflns_limit_l_max 27
_diffrn_reflns_limit_l_min -26
_diffrn_reflns_number 105261
_diffrn_reflns_point_group_measured_fraction_full 0.998
_diffrn_reflns_point_group_measured_fraction_max 0.996
_diffrn_reflns_theta_full 26.000
_diffrn_reflns_theta_max 27.519
_diffrn_reflns_theta_min 2.834
_diffrn_source 'X-ray tube'
_diffrn_source_target Mo
_diffrn_source_type 'Siemens KFF Mo 2K-180'
_diffrn_standards_number 0
_exptl_absorpt_coefficient_mu 6.581
_exptl_absorpt_correction_T_max 0.7456
_exptl_absorpt_correction_T_min 0.4170
_exptl_absorpt_correction_type multi-scan
_exptl_absorpt_process_details
;
SADABS-2012/1 (Bruker,2012) was used for absorption correction.
wR2(int) was 0.1122 before and 0.0452 after correction.
The Ratio of minimum to maximum transmission is 0.5593.
The \l/2 correction factor is 0.0015.
;
_exptl_crystal_colour colourless
_exptl_crystal_colour_primary colourless
_exptl_crystal_density_diffrn 2.069
_exptl_crystal_description needle
_exptl_crystal_F_000 2832
_exptl_crystal_size_max 0.5
_exptl_crystal_size_mid 0.2
_exptl_crystal_size_min 0.12
_refine_diff_density_max 0.931
_refine_diff_density_min -0.624
_refine_diff_density_rms 0.079
_refine_ls_extinction_method none
_refine_ls_goodness_of_fit_ref 1.052
_refine_ls_hydrogen_treatment constr
_refine_ls_matrix_type full
_refine_ls_number_parameters 615
_refine_ls_number_reflns 10774
_refine_ls_number_restraints 0
_refine_ls_restrained_S_all 1.052
_refine_ls_R_factor_all 0.0181
_refine_ls_R_factor_gt 0.0155
_refine_ls_shift/su_max 0.006
_refine_ls_shift/su_mean 0.000
_refine_ls_structure_factor_coef Fsqd
_refine_ls_weighting_details 'w=1/[\s^2^(Fo^2^)+(0.0138P)^2^+5.3476P] where P=(Fo^2^+2Fc^2^)/3'
_refine_ls_weighting_scheme calc
_refine_ls_wR_factor_gt 0.0351
_refine_ls_wR_factor_ref 0.0358
_reflns_Friedel_coverage 0.000
_reflns_number_gt 10039
_reflns_number_total 10774
_reflns_threshold_expression 'I > 2\s(I)'
_cod_data_source_file c5dt01023c2.cif
_cod_data_source_block benoit21janv14_0m
_cod_depositor_comments
;
Adding full bibliography for 7035262.cif.

2017-03-01
Z value and formula fixed to values more according to usual
chemical conventions.                 miguel
;
_cod_original_formula_sum 'C39 H50 Au2 Cl2 F12 N8 O P4'
_cod_original_formula_weight 1463.58
_cod_original_formula_moiety '2(C18 H22 Au Cl N4 P), 2(F6 P), C3 H6 O'
_cod_original_formula_units_Z 4
_cod_database_code 7035262
_shelx_space_group_comment
;
The symmetry employed for this shelxl refinement is uniquely defined
by the following loop, which should always be used as a source of
symmetry information in preference to the above space-group names.
They are only intended as comments.
;
_shelx_estimated_absorpt_t_max 0.506
_shelx_estimated_absorpt_t_min 0.137
_olex2_refinement_description
;
1. Fixed Uiso
 At 1.2 times of:
  All C(H) groups, All C(H,H) groups
 At 1.5 times of:
  All C(H,H,H) groups
2.a Secondary CH2 refined with riding coordinates:
 C7(H7A,H7B), C13(H13A,H13B), C14(H14A,H14B), C15(H15A,H15B), C16(H16A,H16B),
 C17(H17A,H17B), C18(H18A,H18B), C25(H25A,H25B), C31(H31A,H31B), C32(H32A,H32B),
  C33(H33A,H33B), C34(H34A,H34B), C35(H35A,H35B), C36(H36A,H36B)
2.b Aromatic/amide H refined with riding coordinates:
 C2(H2), C3(H3), C4(H4), C5(H5), C9(H9), C10(H10), C11(H11), C12(H12),
 C20(H20), C21(H21), C22(H22), C23(H23), C27(H27), C28(H28), C29(H29), C30(H30)
2.c Idealised Me refined as rotating group:
 C37(H37A,H37B,H37C), C39(H39A,H39B,H39C)
;
_shelx_shelxl_version_number 2014/7
_olex2_submission_special_instructions 'No special instructions were received'

loop_
_space_group_symop_operation_xyz
'x, y, z'
'-x+1/2, y+1/2, -z+1/2'
'-x, -y, -z'
'x-1/2, -y-1/2, z-1/2'

loop_
_atom_site_label
_atom_site_type_symbol
_atom_site_fract_x
_atom_site_fract_y
_atom_site_fract_z
_atom_site_U_iso_or_equiv
_atom_site_adp_type
_atom_site_occupancy
_atom_site_site_symmetry_order
_atom_site_calc_flag
_atom_site_refinement_flags_posn
C1 C 0.76031(15) 0.74140(11) 0.08682(10) 0.0123(4) Uani 1 1 d .
C2 C 0.77681(16) 0.80837(12) 0.12425(10) 0.0150(4) Uani 1 1 d .
H2 H 0.8375 0.8139 0.1563 0.018 Uiso 1 1 calc R
C3 C 0.70408(18) 0.86743(13) 0.11466(12) 0.0193(5) Uani 1 1 d .
H3 H 0.7157 0.9138 0.1397 0.023 Uiso 1 1 calc R
C4 C 0.61459(17) 0.85873(13) 0.06848(12) 0.0199(5) Uani 1 1 d .
H4 H 0.5641 0.8985 0.0627 0.024 Uiso 1 1 calc R
C5 C 0.59925(16) 0.79183(13) 0.03092(11) 0.0175(4) Uani 1 1 d .
H5 H 0.5380 0.7862 -0.0007 0.021 Uiso 1 1 calc R
C6 C 0.67204(15) 0.73260(12) 0.03868(10) 0.0135(4) Uani 1 1 d .
C7 C 0.66067(16) 0.66375(13) -0.00730(11) 0.0176(4) Uani 1 1 d .
H7A H 0.6620 0.6150 0.0180 0.021 Uiso 1 1 calc R
H7B H 0.5940 0.6668 -0.0379 0.021 Uiso 1 1 calc R
C8 C 0.74602(17) 0.66264(12) -0.04542(11) 0.0156(4) Uani 1 1 d .
C9 C 0.72897(19) 0.66449(13) -0.11321(11) 0.0220(5) Uani 1 1 d .
H9 H 0.6612 0.6668 -0.1379 0.026 Uiso 1 1 calc R
C10 C 0.8115(2) 0.66292(14) -0.14452(12) 0.0259(5) Uani 1 1 d .
H10 H 0.8005 0.6634 -0.1908 0.031 Uiso 1 1 calc R
C11 C 0.9098(2) 0.66070(13) -0.10851(12) 0.0244(5) Uani 1 1 d .
H11 H 0.9670 0.6595 -0.1295 0.029 Uiso 1 1 calc R
C12 C 0.92306(18) 0.66030(13) -0.04152(12) 0.0199(5) Uani 1 1 d .
H12 H 0.9905 0.6596 -0.0162 0.024 Uiso 1 1 calc R
C13 C 0.88186(17) 0.53896(12) 0.22636(11) 0.0178(4) Uani 1 1 d .
H13A H 0.8145 0.5159 0.2075 0.021 Uiso 1 1 calc R
H13B H 0.9354 0.5091 0.2101 0.021 Uiso 1 1 calc R
C14 C 1.00780(17) 0.67205(13) 0.25028(11) 0.0182(4) Uani 1 1 d .
H14A H 1.0648 0.6463 0.2345 0.022 Uiso 1 1 calc R
H14B H 1.0159 0.7290 0.2465 0.022 Uiso 1 1 calc R
C15 C 0.79474(18) 0.68513(14) 0.24659(11) 0.0217(5) Uani 1 1 d .
H15A H 0.7965 0.7425 0.2430 0.026 Uiso 1 1 calc R
H15B H 0.7243 0.6673 0.2285 0.026 Uiso 1 1 calc R
C16 C 1.00041(17) 0.56604(13) 0.32736(11) 0.0212(5) Uani 1 1 d .
H16A H 1.0531 0.5396 0.3078 0.025 Uiso 1 1 calc R
H16B H 1.0143 0.5538 0.3746 0.025 Uiso 1 1 calc R
C17 C 0.9269(2) 0.68928(14) 0.34488(11) 0.0233(5) Uani 1 1 d .
H17A H 0.9382 0.6808 0.3926 0.028 Uiso 1 1 calc R
H17B H 0.9304 0.7459 0.3373 0.028 Uiso 1 1 calc R
C18 C 0.82059(18) 0.57701(13) 0.32394(12) 0.0205(5) Uani 1 1 d .
H18A H 0.8286 0.5652 0.3711 0.025 Uiso 1 1 calc R
H18B H 0.7524 0.5580 0.3021 0.025 Uiso 1 1 calc R
N1 N 0.84279(14) 0.66084(10) -0.01094(9) 0.0143(4) Uani 1 1 d .
N2 N 0.89946(14) 0.53471(11) 0.29770(9) 0.0176(4) Uani 1 1 d .
N3 N 1.01005(15) 0.65071(11) 0.31914(9) 0.0208(4) Uani 1 1 d .
N4 N 0.82432(15) 0.66166(11) 0.31551(9) 0.0194(4) Uani 1 1 d .
P1 P 0.88510(4) 0.64125(3) 0.20089(3) 0.01244(10) Uani 1 1 d .
Cl1 Cl 0.99251(4) 0.55741(3) 0.09359(3) 0.01914(11) Uani 1 1 d .
Au1 Au 0.86701(2) 0.65552(2) 0.09116(2) 0.01188(2) Uani 1 1 d .
C19 C 0.44489(16) 0.71745(12) 0.24022(10) 0.0142(4) Uani 1 1 d .
C20 C 0.42919(17) 0.78361(13) 0.20173(11) 0.0184(4) Uani 1 1 d .
H20 H 0.3689 0.7888 0.1693 0.022 Uiso 1 1 calc R
C21 C 0.50272(19) 0.84265(13) 0.21095(13) 0.0242(5) Uani 1 1 d .
H21 H 0.4924 0.8882 0.1848 0.029 Uiso 1 1 calc R
C22 C 0.59027(18) 0.83463(14) 0.25815(13) 0.0251(5) Uani 1 1 d .
H22 H 0.6407 0.8744 0.2639 0.030 Uiso 1 1 calc R
C23 C 0.60484(17) 0.76883(14) 0.29712(12) 0.0218(5) Uani 1 1 d .
H23 H 0.6648 0.7643 0.3299 0.026 Uiso 1 1 calc R
C24 C 0.53256(16) 0.70920(13) 0.28882(11) 0.0168(4) Uani 1 1 d .
C25 C 0.54552(17) 0.63957(13) 0.33399(12) 0.0198(5) Uani 1 1 d .
H25A H 0.5447 0.5913 0.3081 0.024 Uiso 1 1 calc R
H25B H 0.6122 0.6428 0.3645 0.024 Uiso 1 1 calc R
C26 C 0.46032(17) 0.63746(12) 0.37186(11) 0.0170(4) Uani 1 1 d .
C27 C 0.47587(19) 0.64153(13) 0.43916(11) 0.0205(5) Uani 1 1 d .
H27 H 0.5435 0.6436 0.4641 0.025 Uiso 1 1 calc R
C28 C 0.3936(2) 0.64266(14) 0.47022(12) 0.0274(6) Uani 1 1 d .
H28 H 0.4043 0.6463 0.5164 0.033 Uiso 1 1 calc R
C29 C 0.2958(2) 0.63844(13) 0.43400(12) 0.0235(5) Uani 1 1 d .
H29 H 0.2383 0.6386 0.4547 0.028 Uiso 1 1 calc R
C30 C 0.28315(18) 0.63395(12) 0.36731(12) 0.0187(5) Uani 1 1 d .
H30 H 0.2159 0.6306 0.3420 0.022 Uiso 1 1 calc R
C31 C 0.28575(17) 0.52648(12) 0.09016(10) 0.0158(4) Uani 1 1 d .
H31A H 0.3385 0.4884 0.1100 0.019 Uiso 1 1 calc R
H31B H 0.2196 0.5104 0.1009 0.019 Uiso 1 1 calc R
C32 C 0.21982(17) 0.68208(13) 0.07226(11) 0.0186(4) Uani 1 1 d .
H32A H 0.1524 0.6698 0.0831 0.022 Uiso 1 1 calc R
H32B H 0.2334 0.7382 0.0802 0.022 Uiso 1 1 calc R
C33 C 0.43134(17) 0.64639(14) 0.08608(11) 0.0207(5) Uani 1 1 d .
H33A H 0.4518 0.7013 0.0944 0.025 Uiso 1 1 calc R
H33B H 0.4900 0.6130 0.1053 0.025 Uiso 1 1 calc R
C34 C 0.37458(17) 0.55092(13) 0.00087(12) 0.0203(5) Uani 1 1 d .
H34A H 0.4300 0.5172 0.0242 0.024 Uiso 1 1 calc R
H34B H 0.3694 0.5421 -0.0465 0.024 Uiso 1 1 calc R
C35 C 0.19614(17) 0.58042(13) -0.01181(11) 0.0195(5) Uani 1 1 d .
H35A H 0.1322 0.5666 0.0030 0.023 Uiso 1 1 calc R
H35B H 0.1842 0.5729 -0.0597 0.023 Uiso 1 1 calc R
C36 C 0.3177(2) 0.68221(14) -0.01522(12) 0.0247(5) Uani 1 1 d .
H36A H 0.3099 0.6779 -0.0632 0.030 Uiso 1 1 calc R
H36B H 0.3352 0.7369 -0.0032 0.030 Uiso 1 1 calc R
N5 N 0.36309(14) 0.63414(10) 0.33685(9) 0.0145(4) Uani 1 1 d .
N6 N 0.27763(14) 0.52751(11) 0.01900(9) 0.0163(4) Uani 1 1 d .
N7 N 0.40276(15) 0.63237(11) 0.01553(10) 0.0214(4) Uani 1 1 d .
N8 N 0.21897(15) 0.66351(11) 0.00292(9) 0.0201(4) Uani 1 1 d .
P2 P 0.32053(4) 0.62402(3) 0.12362(3) 0.01262(10) Uani 1 1 d .
Cl2 Cl 0.21750(4) 0.53043(3) 0.23278(3) 0.01930(11) Uani 1 1 d .
Au2 Au 0.33931(2) 0.63048(2) 0.23453(2) 0.01185(2) Uani 1 1 d .
F7 F 0.50970(11) 0.42187(10) 0.12336(7) 0.0320(3) Uani 1 1 d .
F8 F 0.66574(11) 0.38683(10) 0.17898(8) 0.0374(4) Uani 1 1 d .
F9 F 0.62415(12) 0.51377(9) 0.16626(8) 0.0393(4) Uani 1 1 d .
F10 F 0.63857(12) 0.45683(9) 0.26547(7) 0.0367(4) Uani 1 1 d .
F11 F 0.48317(11) 0.49230(9) 0.20943(7) 0.0317(3) Uani 1 1 d .
F12 F 0.52485(12) 0.36502(8) 0.22236(8) 0.0338(4) Uani 1 1 d .
P4 P 0.57489(4) 0.43944(3) 0.19450(3) 0.01637(11) Uani 1 1 d .
F1 F 0.87778(16) 0.53561(15) 0.50015(13) 0.0815(8) Uani 1 1 d .
F2 F 0.76898(16) 0.63334(10) 0.45956(8) 0.0479(5) Uani 1 1 d .
F3 F 0.70823(16) 0.52034(10) 0.48641(11) 0.0634(6) Uani 1 1 d .
F4 F 0.69961(13) 0.62866(11) 0.54735(9) 0.0458(4) Uani 1 1 d .
F5 F 0.80486(19) 0.53068(12) 0.58852(10) 0.0699(7) Uani 1 1 d .
F6 F 0.86774(13) 0.64305(10) 0.56034(9) 0.0413(4) Uani 1 1 d .
P3 P 0.78840(5) 0.58003(3) 0.52347(3) 0.02141(12) Uani 1 1 d .
C37 C 1.0309(2) 0.93443(15) 0.12712(13) 0.0310(6) Uani 1 1 d .
H37A H 1.0676 0.9561 0.0948 0.047 Uiso 1 1 calc GR
H37B H 1.0454 0.9658 0.1670 0.047 Uiso 1 1 calc GR
H37C H 0.9572 0.9350 0.1094 0.047 Uiso 1 1 calc GR
C38 C 1.06527(18) 0.85263(14) 0.14254(12) 0.0215(5) Uani 1 1 d .
C39 C 1.16126(19) 0.84358(17) 0.19304(13) 0.0302(6) Uani 1 1 d .
H39A H 1.1794 0.7884 0.1979 0.045 Uiso 1 1 calc GR
H39B H 1.1501 0.8641 0.2349 0.045 Uiso 1 1 calc GR
H39C H 1.2170 0.8723 0.1793 0.045 Uiso 1 1 calc GR
O1 O 1.01975(13) 0.79658(10) 0.11675(9) 0.0289(4) Uani 1 1 d .

loop_
_atom_site_aniso_label
_atom_site_aniso_U_11
_atom_site_aniso_U_22
_atom_site_aniso_U_33
_atom_site_aniso_U_23
_atom_site_aniso_U_13
_atom_site_aniso_U_12
C1 0.0119(9) 0.0118(9) 0.0139(10) 0.0025(8) 0.0041(8) 0.0013(7)
C2 0.0129(10) 0.0163(10) 0.0154(10) -0.0006(8) 0.0018(8) -0.0008(8)
C3 0.0221(11) 0.0137(10) 0.0236(12) -0.0019(9) 0.0079(9) 0.0016(8)
C4 0.0171(11) 0.0187(11) 0.0249(12) 0.0040(9) 0.0065(9) 0.0072(8)
C5 0.0101(10) 0.0232(11) 0.0188(11) 0.0037(9) 0.0018(8) 0.0014(8)
C6 0.0110(9) 0.0158(10) 0.0144(10) 0.0006(8) 0.0037(8) -0.0021(8)
C7 0.0141(10) 0.0193(11) 0.0186(11) -0.0029(9) 0.0013(9) -0.0032(8)
C8 0.0179(11) 0.0109(10) 0.0176(11) -0.0026(8) 0.0021(9) -0.0013(8)
C9 0.0306(13) 0.0180(11) 0.0156(11) -0.0024(9) 0.0000(10) -0.0046(9)
C10 0.0395(15) 0.0243(12) 0.0145(11) 0.0004(9) 0.0070(10) -0.0044(10)
C11 0.0332(14) 0.0201(12) 0.0240(13) 0.0010(9) 0.0159(11) -0.0017(10)
C12 0.0181(11) 0.0200(11) 0.0234(12) 0.0018(9) 0.0086(9) 0.0024(9)
C13 0.0203(11) 0.0131(10) 0.0211(11) 0.0000(8) 0.0067(9) -0.0013(8)
C14 0.0170(11) 0.0208(11) 0.0157(11) 0.0033(9) 0.0001(9) -0.0039(8)
C15 0.0213(11) 0.0283(12) 0.0168(11) 0.0040(9) 0.0069(9) 0.0127(9)
C16 0.0185(11) 0.0242(12) 0.0199(12) 0.0076(9) 0.0012(9) 0.0049(9)
C17 0.0361(13) 0.0184(11) 0.0150(11) -0.0009(9) 0.0042(10) -0.0026(10)
C18 0.0212(11) 0.0214(11) 0.0210(12) 0.0018(9) 0.0095(9) -0.0005(9)
N1 0.0172(9) 0.0129(8) 0.0135(9) 0.0005(7) 0.0044(7) 0.0009(7)
N2 0.0187(9) 0.0172(9) 0.0186(10) 0.0033(7) 0.0075(8) 0.0015(7)
N3 0.0193(10) 0.0252(10) 0.0153(10) 0.0043(8) -0.0028(8) -0.0047(8)
N4 0.0236(10) 0.0218(10) 0.0140(9) 0.0035(7) 0.0068(8) 0.0063(8)
P1 0.0110(2) 0.0137(2) 0.0127(3) 0.00035(19) 0.0027(2) 0.00274(19)
Cl1 0.0157(2) 0.0216(3) 0.0208(3) 0.0006(2) 0.0052(2) 0.0078(2)
Au1 0.01001(4) 0.01349(4) 0.01231(4) -0.00008(3) 0.00259(3) 0.00207(3)
C19 0.0131(10) 0.0140(10) 0.0165(10) -0.0050(8) 0.0056(8) -0.0026(8)
C20 0.0191(11) 0.0172(11) 0.0206(11) -0.0022(9) 0.0081(9) -0.0018(8)
C21 0.0272(13) 0.0171(11) 0.0316(14) -0.0027(10) 0.0140(11) -0.0040(9)
C22 0.0193(12) 0.0221(12) 0.0372(15) -0.0118(10) 0.0135(11) -0.0083(9)
C23 0.0106(10) 0.0265(12) 0.0288(13) -0.0129(10) 0.0054(9) -0.0020(9)
C24 0.0125(10) 0.0189(11) 0.0204(11) -0.0061(9) 0.0066(9) 0.0021(8)
C25 0.0128(10) 0.0223(11) 0.0228(12) -0.0040(9) 0.0002(9) 0.0040(8)
C26 0.0179(11) 0.0131(10) 0.0191(11) -0.0015(8) 0.0010(9) 0.0023(8)
C27 0.0242(12) 0.0183(11) 0.0157(11) 0.0005(9) -0.0042(9) 0.0033(9)
C28 0.0457(16) 0.0226(12) 0.0137(11) 0.0003(9) 0.0054(11) 0.0063(11)
C29 0.0326(13) 0.0177(11) 0.0239(13) -0.0001(9) 0.0149(11) 0.0000(9)
C30 0.0197(11) 0.0153(10) 0.0224(12) 0.0002(8) 0.0070(9) -0.0007(8)
C31 0.0180(10) 0.0127(10) 0.0168(11) -0.0016(8) 0.0037(9) -0.0018(8)
C32 0.0197(11) 0.0171(10) 0.0179(11) -0.0019(8) 0.0009(9) 0.0049(8)
C33 0.0169(11) 0.0251(12) 0.0214(12) -0.0038(9) 0.0073(9) -0.0068(9)
C34 0.0192(11) 0.0221(11) 0.0219(12) -0.0042(9) 0.0097(9) -0.0009(9)
C35 0.0181(11) 0.0219(11) 0.0171(11) -0.0037(9) -0.0001(9) 0.0022(9)
C36 0.0378(14) 0.0211(12) 0.0162(11) 0.0016(9) 0.0077(10) -0.0043(10)
N5 0.0150(9) 0.0129(8) 0.0155(9) -0.0012(7) 0.0026(7) 0.0015(7)
N6 0.0152(9) 0.0180(9) 0.0165(9) -0.0030(7) 0.0051(7) -0.0013(7)
N7 0.0239(10) 0.0239(10) 0.0186(10) -0.0036(8) 0.0098(8) -0.0065(8)
N8 0.0258(10) 0.0171(9) 0.0162(10) -0.0003(7) 0.0013(8) 0.0037(8)
P2 0.0115(2) 0.0131(2) 0.0138(3) -0.00045(19) 0.0037(2) -0.00121(19)
Cl2 0.0172(2) 0.0216(3) 0.0199(3) -0.0012(2) 0.0056(2) -0.0070(2)
Au2 0.01004(4) 0.01278(4) 0.01278(4) -0.00032(3) 0.00238(3) -0.00083(3)
F7 0.0216(7) 0.0538(10) 0.0187(7) -0.0123(7) -0.0009(6) -0.0019(7)
F8 0.0217(8) 0.0445(9) 0.0471(10) -0.0027(8) 0.0095(7) 0.0127(7)
F9 0.0360(9) 0.0356(9) 0.0438(10) 0.0133(7) 0.0011(7) -0.0126(7)
F10 0.0382(9) 0.0406(9) 0.0231(8) -0.0021(7) -0.0143(7) -0.0001(7)
F11 0.0299(8) 0.0341(8) 0.0299(8) -0.0064(6) 0.0034(6) 0.0158(6)
F12 0.0383(9) 0.0239(8) 0.0426(10) 0.0008(7) 0.0163(7) -0.0051(6)
P4 0.0131(3) 0.0175(3) 0.0173(3) -0.0018(2) -0.0003(2) 0.0003(2)
F1 0.0479(12) 0.0905(17) 0.1020(19) -0.0552(15) 0.0045(12) 0.0313(12)
F2 0.0758(14) 0.0448(10) 0.0229(9) 0.0009(7) 0.0090(9) -0.0068(9)
F3 0.0632(13) 0.0289(9) 0.0804(15) -0.0051(9) -0.0298(11) -0.0140(9)
F4 0.0298(9) 0.0648(12) 0.0450(11) -0.0037(9) 0.0124(8) 0.0085(8)
F5 0.0969(17) 0.0437(11) 0.0551(13) 0.0259(10) -0.0205(12) -0.0067(11)
F6 0.0328(9) 0.0375(9) 0.0479(11) -0.0125(8) -0.0061(8) -0.0038(7)
P3 0.0210(3) 0.0182(3) 0.0236(3) -0.0025(2) 0.0006(2) 0.0014(2)
C37 0.0384(15) 0.0252(13) 0.0301(14) -0.0032(11) 0.0082(12) 0.0034(11)
C38 0.0198(11) 0.0265(12) 0.0204(12) 0.0008(9) 0.0094(10) -0.0004(9)
C39 0.0221(13) 0.0421(16) 0.0260(14) 0.0015(11) 0.0035(11) -0.0011(11)
O1 0.0225(9) 0.0270(9) 0.0366(10) -0.0013(8) 0.0044(8) -0.0053(7)

loop_
_atom_type_symbol
_atom_type_description
_atom_type_scat_dispersion_real
_atom_type_scat_dispersion_imag
_atom_type_scat_source
C C 0.0033 0.0016 'International Tables Vol C Tables 4.2.6.8 and 6.1.1.4'
H H 0.0000 0.0000 'International Tables Vol C Tables 4.2.6.8 and 6.1.1.4'
Au Au -2.0133 8.8022 'International Tables Vol C Tables 4.2.6.8 and 6.1.1.4'
Cl Cl 0.1484 0.1585 'International Tables Vol C Tables 4.2.6.8 and 6.1.1.4'
F F 0.0171 0.0103 'International Tables Vol C Tables 4.2.6.8 and 6.1.1.4'
N N 0.0061 0.0033 'International Tables Vol C Tables 4.2.6.8 and 6.1.1.4'
O O 0.0106 0.0060 'International Tables Vol C Tables 4.2.6.8 and 6.1.1.4'
P P 0.1023 0.0942 'International Tables Vol C Tables 4.2.6.8 and 6.1.1.4'

loop_
_geom_angle_atom_site_label_1
_geom_angle_atom_site_label_2
_geom_angle_atom_site_label_3
_geom_angle
C2 C1 C6 120.97(19)
C2 C1 Au1 122.96(15)
C6 C1 Au1 115.78(15)
C1 C2 H2 120.1
C1 C2 C3 119.7(2)
C3 C2 H2 120.1
C2 C3 H3 120.0
C4 C3 C2 120.1(2)
C4 C3 H3 120.0
C3 C4 H4 120.2
C5 C4 C3 119.7(2)
C5 C4 H4 120.2
C4 C5 H5 119.4
C4 C5 C6 121.2(2)
C6 C5 H5 119.4
C1 C6 C7 120.48(18)
C5 C6 C1 118.24(19)
C5 C6 C7 121.08(19)
C6 C7 H7A 109.5
C6 C7 H7B 109.5
H7A C7 H7B 108.1
C8 C7 C6 110.58(17)
C8 C7 H7A 109.5
C8 C7 H7B 109.5
C9 C8 C7 123.1(2)
N1 C8 C7 117.26(19)
N1 C8 C9 119.7(2)
C8 C9 H9 120.2
C10 C9 C8 119.5(2)
C10 C9 H9 120.2
C9 C10 H10 120.0
C11 C10 C9 120.0(2)
C11 C10 H10 120.0
C10 C11 H11 120.8
C12 C11 C10 118.5(2)
C12 C11 H11 120.8
C11 C12 H12 119.2
N1 C12 C11 121.6(2)
N1 C12 H12 119.2
H13A C13 H13B 108.2
N2 C13 H13A 109.8
N2 C13 H13B 109.8
N2 C13 P1 109.48(14)
P1 C13 H13A 109.8
P1 C13 H13B 109.8
H14A C14 H14B 108.3
N3 C14 H14A 109.9
N3 C14 H14B 109.9
N3 C14 P1 108.86(14)
P1 C14 H14A 109.9
P1 C14 H14B 109.9
H15A C15 H15B 108.4
N4 C15 H15A 110.0
N4 C15 H15B 110.0
N4 C15 P1 108.47(14)
P1 C15 H15A 110.0
P1 C15 H15B 110.0
H16A C16 H16B 107.7
N2 C16 H16A 108.8
N2 C16 H16B 108.8
N2 C16 N3 113.97(18)
N3 C16 H16A 108.8
N3 C16 H16B 108.8
H17A C17 H17B 107.7
N3 C17 H17A 108.8
N3 C17 H17B 108.8
N4 C17 H17A 108.8
N4 C17 H17B 108.8
N4 C17 N3 113.96(18)
H18A C18 H18B 107.7
N2 C18 H18A 108.8
N2 C18 H18B 108.8
N2 C18 N4 113.79(18)
N4 C18 H18A 108.8
N4 C18 H18B 108.8
C8 N1 Au1 119.13(14)
C12 N1 C8 120.72(19)
C12 N1 Au1 120.13(15)
C13 N2 C16 111.33(17)
C13 N2 C18 111.70(17)
C18 N2 C16 108.86(18)
C16 N3 C14 111.87(18)
C16 N3 C17 108.21(18)
C17 N3 C14 111.50(18)
C17 N4 C15 111.81(18)
C17 N4 C18 108.78(18)
C18 N4 C15 112.33(19)
C13 P1 Au1 113.02(7)
C14 P1 C13 100.47(10)
C14 P1 C15 101.03(11)
C14 P1 Au1 116.44(7)
C15 P1 C13 100.86(11)
C15 P1 Au1 121.86(7)
C1 Au1 N1 87.39(7)
C1 Au1 P1 93.44(6)
C1 Au1 Cl1 178.35(6)
N1 Au1 P1 175.43(5)
N1 Au1 Cl1 91.25(5)
P1 Au1 Cl1 87.985(19)
C20 C19 C24 121.0(2)
C20 C19 Au2 122.92(16)
C24 C19 Au2 115.92(16)
C19 C20 H20 120.2
C19 C20 C21 119.6(2)
C21 C20 H20 120.2
C20 C21 H21 120.1
C22 C21 C20 119.9(2)
C22 C21 H21 120.1
C21 C22 H22 119.9
C21 C22 C23 120.3(2)
C23 C22 H22 119.9
C22 C23 H23 119.6
C22 C23 C24 120.9(2)
C24 C23 H23 119.6
C19 C24 C25 120.73(19)
C23 C24 C19 118.4(2)
C23 C24 C25 120.8(2)
C24 C25 H25A 109.7
C24 C25 H25B 109.7
H25A C25 H25B 108.2
C26 C25 C24 109.89(18)
C26 C25 H25A 109.7
C26 C25 H25B 109.7
C27 C26 C25 123.6(2)
N5 C26 C25 117.1(2)
N5 C26 C27 119.2(2)
C26 C27 H27 119.9
C28 C27 C26 120.2(2)
C28 C27 H27 119.9
C27 C28 H28 120.2
C29 C28 C27 119.7(2)
C29 C28 H28 120.2
C28 C29 H29 120.7
C30 C29 C28 118.6(2)
C30 C29 H29 120.7
C29 C30 H30 119.1
N5 C30 C29 121.9(2)
N5 C30 H30 119.1
H31A C31 H31B 108.2
N6 C31 H31A 109.7
N6 C31 H31B 109.7
N6 C31 P2 109.66(14)
P2 C31 H31A 109.7
P2 C31 H31B 109.7
H32A C32 H32B 108.3
N8 C32 H32A 110.0
N8 C32 H32B 110.0
N8 C32 P2 108.63(14)
P2 C32 H32A 110.0
P2 C32 H32B 110.0
H33A C33 H33B 108.3
N7 C33 H33A 110.0
N7 C33 H33B 110.0
N7 C33 P2 108.63(15)
P2 C33 H33A 110.0
P2 C33 H33B 110.0
H34A C34 H34B 107.6
N6 C34 H34A 108.7
N6 C34 H34B 108.7
N7 C34 H34A 108.7
N7 C34 H34B 108.7
N7 C34 N6 114.18(18)
H35A C35 H35B 107.7
N6 C35 H35A 108.8
N6 C35 H35B 108.8
N6 C35 N8 113.78(18)
N8 C35 H35A 108.8
N8 C35 H35B 108.8
H36A C36 H36B 107.6
N7 C36 H36A 108.7
N7 C36 H36B 108.7
N7 C36 N8 114.35(18)
N8 C36 H36A 108.7
N8 C36 H36B 108.7
C26 N5 Au2 119.27(15)
C30 N5 C26 120.39(19)
C30 N5 Au2 120.34(15)
C31 N6 C34 111.56(17)
C35 N6 C31 110.77(17)
C35 N6 C34 109.22(18)
C34 N7 C33 111.86(18)
C36 N7 C33 111.81(18)
C36 N7 C34 108.80(18)
C32 N8 C35 111.94(18)
C36 N8 C32 111.50(18)
C36 N8 C35 108.36(18)
C31 P2 Au2 113.52(7)
C32 P2 C31 99.89(10)
C32 P2 Au2 119.26(7)
C33 P2 C31 101.09(10)
C33 P2 C32 101.09(11)
C33 P2 Au2 118.84(8)
C19 Au2 N5 87.26(8)
C19 Au2 P2 91.92(6)
C19 Au2 Cl2 177.56(6)
N5 Au2 P2 177.43(5)
N5 Au2 Cl2 90.31(5)
P2 Au2 Cl2 90.512(19)
F7 P4 F9 89.79(9)
F7 P4 F11 89.47(8)
F7 P4 F12 89.83(9)
F8 P4 F7 90.05(8)
F8 P4 F9 89.84(9)
F8 P4 F11 179.50(9)
F8 P4 F12 90.33(9)
F9 P4 F11 90.04(9)
F9 P4 F12 179.58(10)
F10 P4 F7 179.39(9)
F10 P4 F8 90.42(9)
F10 P4 F9 90.60(9)
F10 P4 F11 90.06(9)
F10 P4 F12 89.78(9)
F11 P4 F12 89.79(9)
F1 P3 F2 91.73(13)
F1 P3 F3 90.74(13)
F1 P3 F4 177.67(13)
F1 P3 F5 91.02(15)
F1 P3 F6 90.53(11)
F2 P3 F4 87.17(10)
F2 P3 F6 89.89(10)
F3 P3 F2 88.80(11)
F3 P3 F4 91.28(11)
F3 P3 F5 92.31(12)
F3 P3 F6 178.20(11)
F5 P3 F2 177.02(12)
F5 P3 F4 90.05(12)
F5 P3 F6 88.95(11)
F6 P3 F4 87.43(10)
H37A C37 H37B 109.5
H37A C37 H37C 109.5
H37B C37 H37C 109.5
C38 C37 H37A 109.5
C38 C37 H37B 109.5
C38 C37 H37C 109.5
C37 C38 C39 115.7(2)
O1 C38 C37 123.3(2)
O1 C38 C39 121.1(2)
C38 C39 H39A 109.5
C38 C39 H39B 109.5
C38 C39 H39C 109.5
H39A C39 H39B 109.5
H39A C39 H39C 109.5
H39B C39 H39C 109.5

loop_
_geom_bond_atom_site_label_1
_geom_bond_atom_site_label_2
_geom_bond_distance
C1 C2 1.386(3)
C1 C6 1.400(3)
C1 Au1 2.040(2)
C2 H2 0.9500
C2 C3 1.392(3)
C3 H3 0.9500
C3 C4 1.389(3)
C4 H4 0.9500
C4 C5 1.386(3)
C5 H5 0.9500
C5 C6 1.394(3)
C6 C7 1.514(3)
C7 H7A 0.9900
C7 H7B 0.9900
C7 C8 1.509(3)
C8 C9 1.390(3)
C8 N1 1.350(3)
C9 H9 0.9500
C9 C10 1.385(4)
C10 H10 0.9500
C10 C11 1.378(4)
C11 H11 0.9500
C11 C12 1.376(3)
C12 H12 0.9500
C12 N1 1.348(3)
C13 H13A 0.9900
C13 H13B 0.9900
C13 N2 1.465(3)
C13 P1 1.842(2)
C14 H14A 0.9900
C14 H14B 0.9900
C14 N3 1.479(3)
C14 P1 1.834(2)
C15 H15A 0.9900
C15 H15B 0.9900
C15 N4 1.474(3)
C15 P1 1.837(2)
C16 H16A 0.9900
C16 H16B 0.9900
C16 N2 1.470(3)
C16 N3 1.476(3)
C17 H17A 0.9900
C17 H17B 0.9900
C17 N3 1.479(3)
C17 N4 1.464(3)
C18 H18A 0.9900
C18 H18B 0.9900
C18 N2 1.469(3)
C18 N4 1.469(3)
N1 Au1 2.0961(18)
P1 Au1 2.2709(6)
Cl1 Au1 2.3696(5)
C19 C20 1.386(3)
C19 C24 1.398(3)
C19 Au2 2.042(2)
C20 H20 0.9500
C20 C21 1.398(3)
C21 H21 0.9500
C21 C22 1.380(4)
C22 H22 0.9500
C22 C23 1.386(4)
C23 H23 0.9500
C23 C24 1.395(3)
C24 C25 1.514(3)
C25 H25A 0.9900
C25 H25B 0.9900
C25 C26 1.504(3)
C26 C27 1.382(3)
C26 N5 1.360(3)
C27 H27 0.9500
C27 C28 1.378(4)
C28 H28 0.9500
C28 C29 1.375(4)
C29 H29 0.9500
C29 C30 1.373(3)
C30 H30 0.9500
C30 N5 1.342(3)
C31 H31A 0.9900
C31 H31B 0.9900
C31 N6 1.469(3)
C31 P2 1.843(2)
C32 H32A 0.9900
C32 H32B 0.9900
C32 N8 1.481(3)
C32 P2 1.842(2)
C33 H33A 0.9900
C33 H33B 0.9900
C33 N7 1.469(3)
C33 P2 1.841(2)
C34 H34A 0.9900
C34 H34B 0.9900
C34 N6 1.471(3)
C34 N7 1.468(3)
C35 H35A 0.9900
C35 H35B 0.9900
C35 N6 1.467(3)
C35 N8 1.482(3)
C36 H36A 0.9900
C36 H36B 0.9900
C36 N7 1.467(3)
C36 N8 1.473(3)
N5 Au2 2.0998(18)
P2 Au2 2.2840(6)
Cl2 Au2 2.3612(5)
F7 P4 1.5981(15)
F8 P4 1.5942(15)
F9 P4 1.6014(16)
F10 P4 1.5874(15)
F11 P4 1.6017(14)
F12 P4 1.6041(15)
F1 P3 1.5697(19)
F2 P3 1.5989(18)
F3 P3 1.5730(18)
F4 P3 1.6053(17)
F5 P3 1.581(2)
F6 P3 1.6034(16)
C37 H37A 0.9800
C37 H37B 0.9800
C37 H37C 0.9800
C37 C38 1.496(3)
C38 C39 1.500(4)
C38 O1 1.209(3)
C39 H39A 0.9800
C39 H39B 0.9800
C39 H39C 0.9800

loop_
_geom_torsion_atom_site_label_1
_geom_torsion_atom_site_label_2
_geom_torsion_atom_site_label_3
_geom_torsion_atom_site_label_4
_geom_torsion
C1 C2 C3 C4 1.0(3)
C1 C6 C7 C8 -59.3(3)
C2 C1 C6 C5 -2.3(3)
C2 C1 C6 C7 172.61(19)
C2 C3 C4 C5 -1.6(3)
C3 C4 C5 C6 0.2(3)
C4 C5 C6 C1 1.7(3)
C4 C5 C6 C7 -173.1(2)
C5 C6 C7 C8 115.5(2)
C6 C1 C2 C3 0.9(3)
C6 C7 C8 C9 -121.8(2)
C6 C7 C8 N1 57.3(3)
C7 C8 C9 C10 -179.7(2)
C7 C8 N1 C12 -179.54(19)
C7 C8 N1 Au1 2.3(2)
C8 C9 C10 C11 -0.9(3)
C9 C8 N1 C12 -0.4(3)
C9 C8 N1 Au1 -178.63(15)
C9 C10 C11 C12 -0.2(4)
C10 C11 C12 N1 1.0(3)
C11 C12 N1 C8 -0.7(3)
C11 C12 N1 Au1 177.45(17)
N1 C8 C9 C10 1.3(3)
N2 C13 P1 C14 52.21(16)
N2 C13 P1 C15 -51.29(17)
N2 C13 P1 Au1 177.00(12)
N2 C16 N3 C14 -68.2(2)
N2 C16 N3 C17 55.0(2)
N2 C18 N4 C15 68.7(2)
N2 C18 N4 C17 -55.6(2)
N3 C14 P1 C13 -51.46(17)
N3 C14 P1 C15 51.90(17)
N3 C14 P1 Au1 -173.88(12)
N3 C16 N2 C13 68.3(2)
N3 C16 N2 C18 -55.3(2)
N3 C17 N4 C15 -68.9(2)
N3 C17 N4 C18 55.7(2)
N4 C15 P1 C13 50.93(18)
N4 C15 P1 C14 -52.13(18)
N4 C15 P1 Au1 176.94(12)
N4 C17 N3 C14 68.1(2)
N4 C17 N3 C16 -55.3(2)
N4 C18 N2 C13 -68.0(2)
N4 C18 N2 C16 55.3(2)
P1 C13 N2 C16 -61.4(2)
P1 C13 N2 C18 60.5(2)
P1 C14 N3 C16 60.8(2)
P1 C14 N3 C17 -60.5(2)
P1 C15 N4 C17 61.6(2)
P1 C15 N4 C18 -61.0(2)
Au1 C1 C2 C3 174.46(16)
Au1 C1 C6 C5 -176.26(15)
Au1 C1 C6 C7 -1.4(2)
C19 C20 C21 C22 0.1(3)
C19 C24 C25 C26 -60.4(3)
C20 C19 C24 C23 -0.9(3)
C20 C19 C24 C25 175.43(19)
C20 C21 C22 C23 -1.0(4)
C21 C22 C23 C24 1.0(3)
C22 C23 C24 C19 -0.1(3)
C22 C23 C24 C25 -176.4(2)
C23 C24 C25 C26 115.8(2)
C24 C19 C20 C21 0.9(3)
C24 C25 C26 C27 -119.2(2)
C24 C25 C26 N5 58.4(3)
C25 C26 C27 C28 177.2(2)
C25 C26 N5 C30 -178.42(19)
C25 C26 N5 Au2 0.9(2)
C26 C27 C28 C29 1.1(3)
C27 C26 N5 C30 -0.7(3)
C27 C26 N5 Au2 178.64(15)
C27 C28 C29 C30 -0.6(3)
C28 C29 C30 N5 -0.5(3)
C29 C30 N5 C26 1.2(3)
C29 C30 N5 Au2 -178.19(16)
N5 C26 C27 C28 -0.4(3)
N6 C31 P2 C32 53.15(16)
N6 C31 P2 C33 -50.32(17)
N6 C31 P2 Au2 -178.75(11)
N6 C34 N7 C33 69.5(2)
N6 C34 N7 C36 -54.5(2)
N6 C35 N8 C32 -68.5(2)
N6 C35 N8 C36 54.8(2)
N7 C33 P2 C31 50.70(18)
N7 C33 P2 C32 -51.82(17)
N7 C33 P2 Au2 175.61(12)
N7 C34 N6 C31 -68.1(2)
N7 C34 N6 C35 54.6(2)
N7 C36 N8 C32 68.4(2)
N7 C36 N8 C35 -55.2(2)
N8 C32 P2 C31 -51.90(17)
N8 C32 P2 C33 51.58(17)
N8 C32 P2 Au2 -176.10(11)
N8 C35 N6 C31 68.5(2)
N8 C35 N6 C34 -54.7(2)
N8 C36 N7 C33 -68.9(2)
N8 C36 N7 C34 55.2(2)
P2 C31 N6 C34 59.5(2)
P2 C31 N6 C35 -62.40(19)
P2 C32 N8 C35 61.1(2)
P2 C32 N8 C36 -60.5(2)
P2 C33 N7 C34 -61.2(2)
P2 C33 N7 C36 61.1(2)
Au2 C19 C20 C21 176.47(16)
Au2 C19 C24 C23 -176.77(15)
Au2 C19 C24 C25 -0.5(3)
